data_4075942
loop_
_publ_author_name
'Kano, Naokazu'
'Nakagawa, Norikiyo'
'Shinozaki, Yasuhiro'
'Kawashima, Takayuki'
'Sato, Yuki'
'Naruse, Yuji'
'Inagaki, Satoshi'

_publ_section_title
;
 Disilanes Containing Two High-Coordinate Silicon Atoms Bridged by
 Carboxylate Ligands:&#x00A0; Synthesis, Structure, and Dynamic Behavior
;
_journal_issue 12
_journal_name_full Organometallics
_journal_page_first 2823
_journal_paper_doi 10.1021/om050321p
_journal_volume 24
_journal_year 2005
_chemical_formula_moiety 'C22 H30 O4 Si2'
_chemical_formula_sum 'C22 H30 O4 Si2'
_chemical_formula_weight 414.64
_chemical_melting_point 97.0(10)
_chemical_name_systematic
; 
1,1,2,2-tetramethyl-1,2-bis[(2,6-dimethylbenzoyl)oxy]disilane
;
_space_group_IT_number 2
_symmetry_cell_setting triclinic
_symmetry_space_group_name_Hall '-P 1'
_symmetry_space_group_name_H-M 'P -1'
_atom_sites_solution_hydrogens geom
_atom_sites_solution_primary direct
_atom_sites_solution_secondary difmap
_audit_creation_method SHELXL-97
_cell_angle_alpha 97.626(6)
_cell_angle_beta 98.156(6)
_cell_angle_gamma 115.882(7)
_cell_formula_units_Z 2
_cell_length_a 8.577(2)
_cell_length_b 8.5990(19)
_cell_length_c 17.598(4)
_cell_measurement_temperature 150(2)
_cell_volume 1128.0(5)
_computing_cell_refinement CrystalStructure
_computing_data_collection CrystalStructure
_computing_data_reduction CrystalStructure
_computing_molecular_graphics ORTEP-III
_computing_structure_refinement 'SHELXL-97 (Sheldrick, 1997)'
_computing_structure_solution 'SHELXS-97 (Sheldrick, 1990)'
_diffrn_ambient_temperature 150(2)
_diffrn_measured_fraction_theta_full 0.683
_diffrn_measured_fraction_theta_max 0.683
_diffrn_measurement_device_type 'Rigaku Mercury'
_diffrn_measurement_method \w
_diffrn_radiation_monochromator graphite
_diffrn_radiation_source 'fine-focus sealed tube'
_diffrn_radiation_type MoK\a
_diffrn_radiation_wavelength 0.71070
_diffrn_reflns_av_R_equivalents 0.0202
_diffrn_reflns_av_sigmaI/netI 0.0598
_diffrn_reflns_limit_h_max 11
_diffrn_reflns_limit_h_min -11
_diffrn_reflns_limit_k_max 9
_diffrn_reflns_limit_k_min -11
_diffrn_reflns_limit_l_max 22
_diffrn_reflns_limit_l_min -18
_diffrn_reflns_number 6382
_diffrn_reflns_theta_full 27.48
_diffrn_reflns_theta_max 27.48
_diffrn_reflns_theta_min 3.04
_exptl_absorpt_coefficient_mu 0.181
_exptl_absorpt_correction_T_max 0.9647
_exptl_absorpt_correction_T_min 0.9647
_exptl_absorpt_correction_type none
_exptl_crystal_colour colorless
_exptl_crystal_density_diffrn 1.221
_exptl_crystal_density_method 'not measured'
_exptl_crystal_description block
_exptl_crystal_F_000 444
_exptl_crystal_size_max 0.20
_exptl_crystal_size_mid 0.20
_exptl_crystal_size_min 0.20
_refine_diff_density_max 0.386
_refine_diff_density_min -0.252
_refine_diff_density_rms 0.058
_refine_ls_extinction_method none
_refine_ls_goodness_of_fit_ref 1.098
_refine_ls_hydrogen_treatment mixed
_refine_ls_matrix_type full
_refine_ls_number_parameters 261
_refine_ls_number_reflns 3519
_refine_ls_number_restraints 0
_refine_ls_restrained_S_all 1.098
_refine_ls_R_factor_all 0.0480
_refine_ls_R_factor_gt 0.0395
_refine_ls_shift/su_max 0.000
_refine_ls_shift/su_mean 0.000
_refine_ls_structure_factor_coef Fsqd
_refine_ls_weighting_details 'calc w=1/[\s^2^(Fo^2^)+(0.0466P)^2^+0.0000P] where P=(Fo^2^+2Fc^2^)/3'
_refine_ls_weighting_scheme calc
_refine_ls_wR_factor_gt 0.0948
_refine_ls_wR_factor_ref 0.1013
_reflns_number_gt 3071
_reflns_number_total 3519
_reflns_threshold_expression >2sigma(I)
_cod_data_source_file om050321psi20050422_031649.cif
_cod_data_source_block xylo2_3
_cod_depositor_comments
;
The following automatic conversions were performed:

'_chemical_melting_point' value '96-98' was changed to '97.0(10)' -
the average value was taken and precision was estimated.

Automatic conversion script
Id: cif_fix_values 1715 2011-07-08 13:25:40Z adriana 
;
_cod_database_code 4075942

loop_
_symmetry_equiv_pos_as_xyz
'x, y, z'
'-x, -y, -z'

loop_
_atom_site_label
_atom_site_type_symbol
_atom_site_fract_x
_atom_site_fract_y
_atom_site_fract_z
_atom_site_U_iso_or_equiv
_atom_site_adp_type
_atom_site_occupancy
_atom_site_symmetry_multiplicity
_atom_site_calc_flag
_atom_site_refinement_flags
Si1 Si 0.04726(8) 0.63776(8) 0.25317(4) 0.01829(16) Uani 1 1 d .
Si2 Si -0.11541(8) 0.79412(8) 0.24683(4) 0.01818(16) Uani 1 1 d .
C1 C 0.2158(3) 0.6878(3) 0.19297(14) 0.0293(6) Uani 1 1 d .
H1 H 0.2983 0.8150 0.2070 0.044 Uiso 1 1 calc R
H2 H 0.1568 0.6538 0.1371 0.044 Uiso 1 1 calc R
H3 H 0.2819 0.6212 0.2028 0.044 Uiso 1 1 calc R
C2 C -0.1007(3) 0.3974(3) 0.23893(14) 0.0256(5) Uani 1 1 d .
H4 H -0.0293 0.3343 0.2402 0.038 Uiso 1 1 calc R
H5 H -0.1853 0.3544 0.1880 0.038 Uiso 1 1 calc R
H6 H -0.1659 0.3763 0.2811 0.038 Uiso 1 1 calc R
C3 C -0.3414(3) 0.6603(3) 0.26087(14) 0.0263(5) Uani 1 1 d .
H7 H -0.4073 0.7289 0.2584 0.039 Uiso 1 1 calc R
H8 H -0.3335 0.6289 0.3123 0.039 Uiso 1 1 calc R
H9 H -0.4033 0.5520 0.2193 0.039 Uiso 1 1 calc R
C4 C -0.0050(3) 1.0226(3) 0.30696(14) 0.0287(6) Uani 1 1 d .
H10 H 0.1079 1.0911 0.2925 0.043 Uiso 1 1 calc R
H11 H 0.0179 1.0196 0.3628 0.043 Uiso 1 1 calc R
H12 H -0.0822 1.0782 0.2975 0.043 Uiso 1 1 calc R
O1 O 0.1800(2) 0.6992(2) 0.34616(8) 0.0210(4) Uani 1 1 d .
O2 O -0.0186(2) 0.7329(2) 0.40595(9) 0.0260(4) Uani 1 1 d .
C5 C 0.1192(3) 0.7255(3) 0.40965(13) 0.0178(5) Uani 1 1 d .
C6 C 0.2386(3) 0.7465(3) 0.48521(13) 0.0195(5) Uani 1 1 d .
C7 C 0.2676(3) 0.6043(3) 0.49867(13) 0.0228(5) Uani 1 1 d .
C8 C 0.3732(3) 0.6230(3) 0.57016(14) 0.0290(6) Uani 1 1 d .
H13 H 0.3946 0.5276 0.5806 0.035 Uiso 1 1 calc R
C9 C 0.4476(3) 0.7796(3) 0.62643(14) 0.0322(6) Uani 1 1 d .
H14 H 0.5197 0.7909 0.6752 0.039 Uiso 1 1 calc R
C10 C 0.4176(3) 0.9192(3) 0.61207(13) 0.0269(6) Uani 1 1 d .
H15 H 0.4696 1.0260 0.6511 0.032 Uiso 1 1 calc R
C11 C 0.3127(3) 0.9056(3) 0.54151(13) 0.0217(5) Uani 1 1 d .
C12 C 0.1857(3) 0.4308(3) 0.43927(15) 0.0314(6) Uani 1 1 d .
H16 H 0.2502 0.4440 0.3969 0.047 Uiso 1 1 calc R
H17 H 0.0608 0.3965 0.4173 0.047 Uiso 1 1 calc R
H18 H 0.1928 0.3391 0.4650 0.047 Uiso 1 1 calc R
C13 C 0.2828(3) 1.0602(3) 0.52680(14) 0.0290(6) Uani 1 1 d .
H19 H 0.1590 1.0320 0.5267 0.044 Uiso 1 1 calc R
H20 H 0.3077 1.0841 0.4757 0.044 Uiso 1 1 calc R
H21 H 0.3623 1.1650 0.5684 0.044 Uiso 1 1 calc R
O3 O -0.1464(2) 0.83422(19) 0.15388(9) 0.0205(4) Uani 1 1 d .
O4 O -0.1733(2) 0.5752(2) 0.09402(9) 0.0271(4) Uani 1 1 d .
C14 C -0.1840(3) 0.7101(3) 0.09045(13) 0.0196(5) Uani 1 1 d .
C15 C -0.2389(3) 0.7531(3) 0.01484(13) 0.0192(5) Uani 1 1 d .
C16 C -0.3944(3) 0.7688(3) 0.00106(13) 0.0226(5) Uani 1 1 d .
C17 C -0.4471(3) 0.8027(3) -0.07053(14) 0.0286(6) Uani 1 1 d .
H22 H -0.5535 0.8129 -0.0811 0.034 Uiso 1 1 calc R
C18 C -0.3463(3) 0.8215(3) -0.12647(14) 0.0328(6) Uani 1 1 d .
H23 H -0.3832 0.8452 -0.1752 0.039 Uiso 1 1 calc R
C19 C -0.1924(3) 0.8060(3) -0.11177(14) 0.0275(6) Uani 1 1 d .
H24 H -0.1237 0.8198 -0.1506 0.033 Uiso 1 1 calc R
C20 C -0.1360(3) 0.7707(3) -0.04156(13) 0.0225(5) Uani 1 1 d .
C21 C -0.5082(3) 0.7467(3) 0.06059(14) 0.0305(6) Uani 1 1 d .
H25 H -0.4524 0.8535 0.1029 0.046 Uiso 1 1 calc R
H26 H -0.5200 0.6442 0.0827 0.046 Uiso 1 1 calc R
H27 H -0.6261 0.7278 0.0350 0.046 Uiso 1 1 calc R
C22 C 0.0332(3) 0.7558(3) -0.02697(14) 0.0288(6) Uani 1 1 d .
H28 H 0.0051 0.6323 -0.0274 0.043 Uiso 1 1 calc R
H29 H 0.1078 0.8306 0.0243 0.043 Uiso 1 1 calc R
H30 H 0.0971 0.7948 -0.0683 0.043 Uiso 1 1 calc R

loop_
_atom_site_aniso_label
_atom_site_aniso_U_11
_atom_site_aniso_U_22
_atom_site_aniso_U_33
_atom_site_aniso_U_23
_atom_site_aniso_U_13
_atom_site_aniso_U_12
Si1 0.0192(3) 0.0221(3) 0.0152(3) 0.0040(3) 0.0029(2) 0.0113(3)
Si2 0.0217(3) 0.0195(3) 0.0149(3) 0.0037(3) 0.0025(2) 0.0114(3)
C1 0.0237(13) 0.0442(16) 0.0223(14) 0.0073(12) 0.0047(10) 0.0178(12)
C2 0.0307(13) 0.0232(12) 0.0213(13) 0.0031(10) 0.0004(10) 0.0133(11)
C3 0.0238(13) 0.0341(14) 0.0246(14) 0.0090(11) 0.0060(10) 0.0158(11)
C4 0.0413(15) 0.0241(13) 0.0204(13) 0.0041(10) 0.0018(11) 0.0166(12)
O1 0.0235(8) 0.0284(9) 0.0143(8) 0.0038(7) 0.0036(6) 0.0154(7)
O2 0.0235(9) 0.0350(10) 0.0223(9) 0.0064(7) 0.0040(7) 0.0162(8)
C5 0.0215(12) 0.0124(11) 0.0181(13) 0.0042(9) 0.0034(9) 0.0067(9)
C6 0.0199(12) 0.0260(12) 0.0141(12) 0.0060(10) 0.0046(9) 0.0113(10)
C7 0.0247(12) 0.0245(12) 0.0191(13) 0.0070(10) 0.0046(10) 0.0108(11)
C8 0.0299(14) 0.0358(15) 0.0247(14) 0.0140(12) 0.0049(11) 0.0167(12)
C9 0.0257(13) 0.0464(16) 0.0176(14) 0.0111(12) 0.0000(10) 0.0107(13)
C10 0.0225(12) 0.0316(14) 0.0166(13) 0.0017(11) 0.0037(10) 0.0048(11)
C11 0.0215(12) 0.0247(12) 0.0163(13) 0.0038(10) 0.0087(10) 0.0072(10)
C12 0.0390(15) 0.0233(13) 0.0317(15) 0.0081(11) 0.0022(12) 0.0155(12)
C13 0.0329(14) 0.0271(13) 0.0264(14) 0.0004(11) 0.0077(11) 0.0146(12)
O3 0.0280(9) 0.0217(8) 0.0135(8) 0.0023(7) 0.0022(7) 0.0142(7)
O4 0.0354(10) 0.0245(9) 0.0238(10) 0.0066(7) 0.0038(7) 0.0164(8)
C14 0.0123(11) 0.0231(12) 0.0214(13) 0.0048(10) 0.0041(9) 0.0064(10)
C15 0.0243(12) 0.0183(11) 0.0124(12) 0.0012(9) -0.0002(9) 0.0094(10)
C16 0.0224(12) 0.0243(12) 0.0176(13) 0.0022(10) 0.0012(9) 0.0092(10)
C17 0.0289(14) 0.0288(13) 0.0234(14) 0.0044(11) -0.0044(11) 0.0126(12)
C18 0.0415(16) 0.0300(14) 0.0176(14) 0.0082(11) -0.0033(11) 0.0104(12)
C19 0.0372(15) 0.0239(13) 0.0151(13) 0.0051(10) 0.0089(11) 0.0075(11)
C20 0.0249(12) 0.0163(11) 0.0186(13) -0.0013(10) 0.0041(10) 0.0043(10)
C21 0.0220(13) 0.0441(16) 0.0283(14) 0.0107(12) 0.0058(10) 0.0170(12)
C22 0.0317(14) 0.0302(13) 0.0265(14) 0.0030(11) 0.0117(11) 0.0154(12)

loop_
_atom_type_symbol
_atom_type_description
_atom_type_scat_dispersion_real
_atom_type_scat_dispersion_imag
_atom_type_scat_source
C C 0.0033 0.0016 'International Tables Vol C Tables 4.2.6.8 and 6.1.1.4'
H H 0.0000 0.0000 'International Tables Vol C Tables 4.2.6.8 and 6.1.1.4'
O O 0.0106 0.0060 'International Tables Vol C Tables 4.2.6.8 and 6.1.1.4'
Si Si 0.0817 0.0704 'International Tables Vol C Tables 4.2.6.8 and 6.1.1.4'

loop_
_geom_angle_atom_site_label_1
_geom_angle_atom_site_label_2
_geom_angle_atom_site_label_3
_geom_angle
O1 Si1 C1 100.70(10)
O1 Si1 C2 104.99(9)
C1 Si1 C2 112.93(12)
O1 Si1 Si2 109.71(6)
C1 Si1 Si2 116.24(9)
C2 Si1 Si2 111.11(9)
O3 Si2 C3 105.10(10)
O3 Si2 C4 100.53(9)
C3 Si2 C4 113.17(12)
O3 Si2 Si1 109.74(6)
C3 Si2 Si1 110.81(8)
C4 Si2 Si1 116.36(9)
Si1 C1 H1 109.5
Si1 C1 H2 109.5
H1 C1 H2 109.5
Si1 C1 H3 109.5
H1 C1 H3 109.5
H2 C1 H3 109.5
Si1 C2 H4 109.5
Si1 C2 H5 109.5
H4 C2 H5 109.5
Si1 C2 H6 109.5
H4 C2 H6 109.5
H5 C2 H6 109.5
Si2 C3 H7 109.5
Si2 C3 H8 109.5
H7 C3 H8 109.5
Si2 C3 H9 109.5
H7 C3 H9 109.5
H8 C3 H9 109.5
Si2 C4 H10 109.5
Si2 C4 H11 109.5
H10 C4 H11 109.5
Si2 C4 H12 109.5
H10 C4 H12 109.5
H11 C4 H12 109.5
C5 O1 Si1 120.79(14)
O2 C5 O1 122.6(2)
O2 C5 C6 123.7(2)
O1 C5 C6 113.71(19)
C7 C6 C11 121.9(2)
C7 C6 C5 118.8(2)
C11 C6 C5 119.2(2)
C8 C7 C6 118.3(2)
C8 C7 C12 119.2(2)
C6 C7 C12 122.5(2)
C9 C8 C7 120.6(2)
C9 C8 H13 119.7
C7 C8 H13 119.7
C10 C9 C8 120.3(2)
C10 C9 H14 119.8
C8 C9 H14 119.8
C9 C10 C11 120.9(2)
C9 C10 H15 119.6
C11 C10 H15 119.6
C10 C11 C6 118.0(2)
C10 C11 C13 120.0(2)
C6 C11 C13 122.0(2)
C7 C12 H16 109.5
C7 C12 H17 109.5
H16 C12 H17 109.5
C7 C12 H18 109.5
H16 C12 H18 109.5
H17 C12 H18 109.5
C11 C13 H19 109.5
C11 C13 H20 109.5
H19 C13 H20 109.5
C11 C13 H21 109.5
H19 C13 H21 109.5
H20 C13 H21 109.5
C14 O3 Si2 120.70(15)
O4 C14 O3 122.7(2)
O4 C14 C15 123.3(2)
O3 C14 C15 113.9(2)
C16 C15 C20 121.5(2)
C16 C15 C14 119.1(2)
C20 C15 C14 119.3(2)
C17 C16 C15 118.5(2)
C17 C16 C21 119.5(2)
C15 C16 C21 122.0(2)
C18 C17 C16 120.6(2)
C18 C17 H22 119.7
C16 C17 H22 119.7
C19 C18 C17 120.1(2)
C19 C18 H23 120.0
C17 C18 H23 120.0
C18 C19 C20 121.2(2)
C18 C19 H24 119.4
C20 C19 H24 119.4
C19 C20 C15 118.1(2)
C19 C20 C22 120.0(2)
C15 C20 C22 121.9(2)
C16 C21 H25 109.5
C16 C21 H26 109.5
H25 C21 H26 109.5
C16 C21 H27 109.5
H25 C21 H27 109.5
H26 C21 H27 109.5
C20 C22 H28 109.5
C20 C22 H29 109.5
H28 C22 H29 109.5
C20 C22 H30 109.5
H28 C22 H30 109.5
H29 C22 H30 109.5

loop_
_geom_bond_atom_site_label_1
_geom_bond_atom_site_label_2
_geom_bond_distance
Si1 O1 1.7235(16)
Si1 C1 1.847(2)
Si1 C2 1.851(2)
Si1 Si2 2.3238(9)
Si2 O3 1.7239(16)
Si2 C3 1.845(2)
Si2 C4 1.848(2)
C1 H1 0.9800
C1 H2 0.9800
C1 H3 0.9800
C2 H4 0.9800
C2 H5 0.9800
C2 H6 0.9800
C3 H7 0.9800
C3 H8 0.9800
C3 H9 0.9800
C4 H10 0.9800
C4 H11 0.9800
C4 H12 0.9800
O1 C5 1.332(3)
O2 C5 1.204(3)
C5 C6 1.496(3)
C6 C7 1.392(3)
C6 C11 1.400(3)
C7 C8 1.387(3)
C7 C12 1.508(3)
C8 C9 1.384(4)
C8 H13 0.9500
C9 C10 1.380(4)
C9 H14 0.9500
C10 C11 1.385(3)
C10 H15 0.9500
C11 C13 1.506(3)
C12 H16 0.9800
C12 H17 0.9800
C12 H18 0.9800
C13 H19 0.9800
C13 H20 0.9800
C13 H21 0.9800
O3 C14 1.330(3)
O4 C14 1.212(3)
C14 C15 1.495(3)
C15 C16 1.389(3)
C15 C20 1.400(3)
C16 C17 1.388(3)
C16 C21 1.505(3)
C17 C18 1.380(3)
C17 H22 0.9500
C18 C19 1.376(4)
C18 H23 0.9500
C19 C20 1.382(3)
C19 H24 0.9500
C20 C22 1.501(3)
C21 H25 0.9800
C21 H26 0.9800
C21 H27 0.9800
C22 H28 0.9800
C22 H29 0.9800
C22 H30 0.9800

loop_
_geom_torsion_atom_site_label_1
_geom_torsion_atom_site_label_2
_geom_torsion_atom_site_label_3
_geom_torsion_atom_site_label_4
_geom_torsion
O1 Si1 Si2 O3 146.83(8)
C1 Si1 Si2 O3 33.47(11)
C2 Si1 Si2 O3 -97.53(10)
O1 Si1 Si2 C3 -97.56(10)
C1 Si1 Si2 C3 149.09(12)
C2 Si1 Si2 C3 18.09(11)
O1 Si1 Si2 C4 33.60(11)
C1 Si1 Si2 C4 -79.76(13)
C2 Si1 Si2 C4 149.24(12)
C1 Si1 O1 C5 163.57(16)
C2 Si1 O1 C5 -78.97(17)
Si2 Si1 O1 C5 40.50(16)
Si1 O1 C5 O2 -10.7(3)
Si1 O1 C5 C6 169.80(14)
O2 C5 C6 C7 116.6(3)
O1 C5 C6 C7 -64.0(3)
O2 C5 C6 C11 -61.0(3)
O1 C5 C6 C11 118.4(2)
C11 C6 C7 C8 -0.1(3)
C5 C6 C7 C8 -177.6(2)
C11 C6 C7 C12 178.7(2)
C5 C6 C7 C12 1.2(3)
C6 C7 C8 C9 0.0(4)
C12 C7 C8 C9 -178.9(2)
C7 C8 C9 C10 0.0(4)
C8 C9 C10 C11 0.1(4)
C9 C10 C11 C6 -0.2(3)
C9 C10 C11 C13 -179.5(2)
C7 C6 C11 C10 0.2(3)
C5 C6 C11 C10 177.7(2)
C7 C6 C11 C13 179.5(2)
C5 C6 C11 C13 -3.0(3)
C3 Si2 O3 C14 -78.46(18)
C4 Si2 O3 C14 163.85(17)
Si1 Si2 O3 C14 40.72(17)
Si2 O3 C14 O4 -10.9(3)
Si2 O3 C14 C15 169.55(14)
O4 C14 C15 C16 116.5(3)
O3 C14 C15 C16 -64.0(3)
O4 C14 C15 C20 -61.3(3)
O3 C14 C15 C20 118.2(2)
C20 C15 C16 C17 0.0(3)
C14 C15 C16 C17 -177.8(2)
C20 C15 C16 C21 178.8(2)
C14 C15 C16 C21 1.0(3)
C15 C16 C17 C18 -0.5(4)
C21 C16 C17 C18 -179.2(2)
C16 C17 C18 C19 0.3(4)
C17 C18 C19 C20 0.3(4)
C18 C19 C20 C15 -0.7(3)
C18 C19 C20 C22 -179.6(2)
C16 C15 C20 C19 0.6(3)
C14 C15 C20 C19 178.4(2)
C16 C15 C20 C22 179.4(2)
C14 C15 C20 C22 -2.8(3)
